data_7152766
loop_
_publ_author_name
'Li, Pengbin'
'L\"u, Bo'
'Fu, Chunling'
'Ma, Shengming'

_publ_section_title
;
 Pd-catalyzed Suzuki coupling reaction of chloroalkylidene-\b-lactones
 with LB-Phos as the ligand.
;
_journal_issue 1
_journal_name_full 'Organic &amp; biomolecular chemistry'
_journal_page_first 98
_journal_page_last 109
_journal_paper_doi 10.1039/c2ob26365c
_journal_volume 11
_journal_year 2013
_chemical_absolute_configuration ad
_chemical_formula_moiety 'C16 H14 O2 S'
_chemical_formula_sum 'C16 H14 O2 S'
_chemical_formula_weight 270.33
_chemical_name_systematic
;
?
;
_space_group_IT_number 4
_symmetry_cell_setting monoclinic
_symmetry_space_group_name_Hall 'P 2yb'
_symmetry_space_group_name_H-M 'P 1 21 1'
_atom_sites_solution_hydrogens geom
_atom_sites_solution_primary direct
_atom_sites_solution_secondary difmap
_audit_creation_method SHELXL-97
_cell_angle_alpha 90.00
_cell_angle_beta 115.250(7)
_cell_angle_gamma 90.00
_cell_formula_units_Z 4
_cell_length_a 9.3629(6)
_cell_length_b 16.6080(8)
_cell_length_c 9.8929(5)
_cell_measurement_reflns_used 4575
_cell_measurement_temperature 293(2)
_cell_measurement_theta_max 67.1100
_cell_measurement_theta_min 4.9385
_cell_volume 1391.36(15)
_computing_cell_refinement 'CrysAlis PRO (Oxford Diffraction, 2010)'
_computing_data_collection 'CrysAlis PRO'
_computing_data_reduction 'CrysAlis PRO'
_computing_molecular_graphics 'OLEX2 (Dolomanov et al., 2009)'
_computing_publication_material OLEX2
_computing_structure_refinement 'SHELXL-97 (Sheldrick, 2008)'
_computing_structure_solution 'SHELXS-97 (Sheldrick, 2008)'
_diffrn_ambient_temperature 293(2)
_diffrn_detector_area_resol_mean 10.3592
_diffrn_measured_fraction_theta_full 0.996
_diffrn_measured_fraction_theta_max 0.997
_diffrn_measurement_device_type 'Xcalibur, Atlas, Gemini ultra'
_diffrn_measurement_method '\w scans'
_diffrn_radiation_monochromator graphite
_diffrn_radiation_source 'fine-focus sealed tube'
_diffrn_radiation_type CuK\a
_diffrn_radiation_wavelength 1.54184
_diffrn_reflns_av_R_equivalents 0.0516
_diffrn_reflns_av_sigmaI/netI 0.0473
_diffrn_reflns_limit_h_max 11
_diffrn_reflns_limit_h_min -11
_diffrn_reflns_limit_k_max 19
_diffrn_reflns_limit_k_min -19
_diffrn_reflns_limit_l_max 11
_diffrn_reflns_limit_l_min -11
_diffrn_reflns_number 13412
_diffrn_reflns_theta_full 67.22
_diffrn_reflns_theta_max 67.22
_diffrn_reflns_theta_min 4.94
_exptl_absorpt_coefficient_mu 2.020
_exptl_absorpt_correction_T_max 0.8551
_exptl_absorpt_correction_T_min 0.4988
_exptl_absorpt_correction_type multi-scan
_exptl_absorpt_process_details
;
CrysAlis PRO (Oxford Diffraction, 2010)
;
_exptl_crystal_colour colorless
_exptl_crystal_density_diffrn 1.291
_exptl_crystal_density_method 'not measured'
_exptl_crystal_description platelet
_exptl_crystal_F_000 568
_exptl_crystal_size_max 0.40
_exptl_crystal_size_mid 0.32
_exptl_crystal_size_min 0.08
_refine_diff_density_max 0.512
_refine_diff_density_min -0.385
_refine_diff_density_rms 0.055
_refine_ls_abs_structure_details 'Flack (1983), 2365 Friedel pairs'
_refine_ls_abs_structure_Flack 0.01(4)
_refine_ls_extinction_method none
_refine_ls_goodness_of_fit_ref 1.045
_refine_ls_hydrogen_treatment constr
_refine_ls_matrix_type full
_refine_ls_number_parameters 346
_refine_ls_number_reflns 4948
_refine_ls_number_restraints 53
_refine_ls_restrained_S_all 1.125
_refine_ls_R_factor_all 0.0880
_refine_ls_R_factor_gt 0.0685
_refine_ls_shift/su_max 0.000
_refine_ls_shift/su_mean 0.000
_refine_ls_structure_factor_coef Fsqd
_refine_ls_weighting_details 'calc w=1/[\s^2^(Fo^2^)+(0.1143P)^2^+0.3900P] where P=(Fo^2^+2Fc^2^)/3'
_refine_ls_weighting_scheme calc
_refine_ls_wR_factor_gt 0.1807
_refine_ls_wR_factor_ref 0.2043
_reflns_number_gt 3803
_reflns_number_total 4948
_reflns_threshold_expression >2sigma(I)
_cod_data_source_file c2ob26365c.txt
_cod_data_source_block 101221_lpb_2_1_cu
_cod_original_cell_volume 1391.37(13)
_cod_original_sg_symbol_H-M 'P 21'
_cod_database_code 7152766

loop_
_symmetry_equiv_pos_as_xyz
'x, y, z'
'-x, y+1/2, -z'

loop_
_atom_site_label
_atom_site_type_symbol
_atom_site_fract_x
_atom_site_fract_y
_atom_site_fract_z
_atom_site_U_iso_or_equiv
_atom_site_adp_type
_atom_site_occupancy
_atom_site_symmetry_multiplicity
_atom_site_calc_flag
_atom_site_refinement_flags
_atom_site_disorder_assembly
_atom_site_disorder_group
S1 S 0.4499(3) 0.82814(17) 0.9665(2) 0.1129(8) Uani 1 1 d U . .
S2 S 0.4401(3) 0.59798(19) 0.0837(4) 0.0919(8) Uani 0.667(6) 1 d PDU A 1
O1 O 1.0499(5) 0.7477(3) 1.1643(5) 0.0874(13) Uani 1 1 d . . .
O2 O 1.0732(4) 0.7573(3) 0.9413(4) 0.0771(11) Uani 1 1 d . . .
O3 O 0.4940(7) 0.5667(3) -0.1938(6) 0.121(2) Uani 1 1 d . . .
O4 O 0.7138(6) 0.5025(3) -0.1844(4) 0.0938(14) Uani 1 1 d . . .
C1 C 0.5868(7) 0.8800(3) 0.6564(5) 0.0628(12) Uani 1 1 d . . .
H1 H 0.6728 0.9141 0.7027 0.075 Uiso 1 1 calc R . .
C2 C 0.4745(7) 0.8964(4) 0.5130(6) 0.0686(14) Uani 1 1 d . . .
H2 H 0.4841 0.9423 0.4636 0.082 Uiso 1 1 calc R . .
C3 C 0.3485(6) 0.8449(4) 0.4432(5) 0.0648(14) Uani 1 1 d . . .
H3 H 0.2736 0.8559 0.3467 0.078 Uiso 1 1 calc R . .
C4 C 0.3339(6) 0.7773(4) 0.5167(5) 0.0630(12) Uani 1 1 d . . .
H4 H 0.2491 0.7426 0.4697 0.076 Uiso 1 1 calc R . .
C5 C 0.4456(6) 0.7607(3) 0.6610(5) 0.0575(11) Uani 1 1 d . . .
H5 H 0.4362 0.7148 0.7104 0.069 Uiso 1 1 calc R . .
C6 C 0.5702(6) 0.8126(3) 0.7299(4) 0.0525(10) Uani 1 1 d . . .
C7 C 0.6913(6) 0.7953(3) 0.8862(5) 0.0541(10) Uani 1 1 d . . .
C8 C 0.6375(6) 0.7961(3) 1.0055(5) 0.0557(11) Uani 1 1 d DU . .
C9 C 0.7351(6) 0.7708(3) 1.1718(4) 0.0518(10) Uani 1 1 d DU . .
H9 H 0.8362 0.7493 1.2191 0.062 Uiso 1 1 calc RD . .
C10 C 0.6190(8) 0.7912(4) 1.2320(6) 0.0768(15) Uani 1 1 d DU . .
H10 H 0.6457 0.7845 1.3333 0.092 Uiso 1 1 calc R . .
C11 C 0.4780(9) 0.8188(5) 1.1424(7) 0.0905(19) Uani 1 1 d U . .
H11 H 0.4015 0.8319 1.1752 0.109 Uiso 1 1 calc R . .
C12 C 0.8408(6) 0.7813(3) 0.9077(5) 0.0583(11) Uani 1 1 d . . .
C13 C 0.9933(6) 0.7610(3) 1.0317(6) 0.0676(13) Uani 1 1 d . . .
C14 C 0.9238(6) 0.7760(4) 0.8072(6) 0.0654(13) Uani 1 1 d . . .
H14 H 0.9294 0.8288 0.7653 0.079 Uiso 1 1 calc R . .
C15 C 0.8827(7) 0.7109(4) 0.6912(7) 0.0734(15) Uani 1 1 d . . .
H15A H 0.8621 0.6613 0.7314 0.088 Uiso 1 1 calc R . .
H15B H 0.7871 0.7258 0.6047 0.088 Uiso 1 1 calc R . .
C16 C 1.0122(11) 0.6971(6) 0.6436(11) 0.111(3) Uani 1 1 d . . .
H16A H 0.9897 0.6496 0.5828 0.167 Uiso 1 1 calc R . .
H16B H 1.1104 0.6903 0.7304 0.167 Uiso 1 1 calc R . .
H16C H 1.0197 0.7426 0.5872 0.167 Uiso 1 1 calc R . .
C17 C 0.8956(6) 0.4398(3) 0.3802(6) 0.0623(12) Uani 1 1 d . . .
H17 H 0.8054 0.4081 0.3510 0.075 Uiso 1 1 calc R . .
C18 C 1.0293(8) 0.4192(4) 0.5042(6) 0.0750(15) Uani 1 1 d . . .
H18 H 1.0294 0.3735 0.5586 0.090 Uiso 1 1 calc R . .
C19 C 1.1635(7) 0.4656(4) 0.5485(6) 0.0706(15) Uani 1 1 d . . .
H19 H 1.2539 0.4512 0.6325 0.085 Uiso 1 1 calc R . .
C20 C 1.1637(6) 0.5328(4) 0.4695(6) 0.0713(14) Uani 1 1 d . . .
H20 H 1.2540 0.5646 0.5010 0.086 Uiso 1 1 calc R . .
C21 C 1.0320(6) 0.5538(3) 0.3439(5) 0.0597(12) Uani 1 1 d . . .
H21 H 1.0343 0.5989 0.2891 0.072 Uiso 1 1 calc R . .
C22 C 0.8943(5) 0.5079(3) 0.2979(5) 0.0543(11) Uani 1 1 d . . .
C23 C 0.7464(6) 0.5330(3) 0.1681(5) 0.0564(11) Uani 1 1 d . A .
C24 C 0.6221(6) 0.5664(3) 0.2053(7) 0.0702(13) Uani 1 1 d DU . .
C25 C 0.6172(15) 0.5806(8) 0.3364(16) 0.0919(8) Uani 0.667(6) 1 d PDU A 1
H25 H 0.7066 0.5670 0.4221 0.110 Uiso 0.667(6) 1 calc PR A 1
C26 C 0.4969(10) 0.6122(5) 0.3562(13) 0.111(2) Uani 1 1 d DU . .
H26 H 0.4901 0.6250 0.4448 0.133 Uiso 0.667(6) 1 calc PR A 1
H26A H 0.4748 0.6263 0.4363 0.133 Uiso 0.333(6) 1 calc PR A 2
C27 C 0.3905(9) 0.6207(5) 0.2182(12) 0.116(3) Uani 1 1 d DU A .
H27A H 0.2929 0.6461 0.1841 0.140 Uiso 0.333(6) 1 calc PR A 2
H27 H 0.2896 0.6392 0.1976 0.140 Uiso 0.667(6) 1 calc PR A 1
C28 C 0.6217(8) 0.5380(4) -0.1242(7) 0.0825(19) Uani 1 1 d . A .
C29 C 0.7383(6) 0.5244(3) 0.0313(6) 0.0640(13) Uani 1 1 d . . .
C30 C 0.8402(7) 0.4847(3) -0.0333(5) 0.0696(14) Uani 1 1 d . A .
H30 H 0.8503 0.4267 -0.0131 0.084 Uiso 1 1 calc R . .
C31 C 0.9916(8) 0.5203(4) -0.0178(6) 0.0750(15) Uani 1 1 d . . .
H31A H 1.0724 0.5092 0.0817 0.090 Uiso 1 1 calc R A .
H31B H 0.9797 0.5783 -0.0289 0.090 Uiso 1 1 calc R . .
C32 C 1.0445(11) 0.4880(5) -0.1315(8) 0.099(2) Uani 1 1 d . A .
H32B H 0.9644 0.4983 -0.2302 0.148 Uiso 1 1 calc R . .
H32A H 1.0620 0.4311 -0.1175 0.148 Uiso 1 1 calc R . .
H32C H 1.1408 0.5141 -0.1190 0.148 Uiso 1 1 calc R . .
S2A S 0.6604(6) 0.5781(4) 0.3821(7) 0.0919(8) Uani 0.333(6) 1 d PDU A 2
C25A C 0.458(2) 0.583(2) 0.136(3) 0.0919(8) Uani 0.333(6) 1 d PDU A 2
H25A H 0.3968 0.5690 0.0371 0.110 Uiso 0.333(6) 1 calc PR A 2

loop_
_atom_site_aniso_label
_atom_site_aniso_U_11
_atom_site_aniso_U_22
_atom_site_aniso_U_33
_atom_site_aniso_U_23
_atom_site_aniso_U_13
_atom_site_aniso_U_12
S1 0.1085(14) 0.1628(19) 0.0773(11) 0.0219(12) 0.0491(10) 0.0543(14)
S2 0.0524(11) 0.0925(15) 0.1064(19) -0.0019(14) 0.0105(13) 0.0104(10)
O1 0.062(2) 0.113(3) 0.061(2) -0.002(2) 0.0000(19) 0.017(2)
O2 0.0455(18) 0.102(3) 0.069(2) 0.001(2) 0.0108(18) 0.0004(18)
O3 0.101(4) 0.104(4) 0.092(3) 0.010(3) -0.023(3) 0.005(3)
O4 0.108(3) 0.090(3) 0.047(2) -0.0064(19) -0.002(2) -0.005(3)
C1 0.059(3) 0.074(3) 0.048(2) 0.007(2) 0.015(2) -0.005(2)
C2 0.072(3) 0.078(3) 0.050(3) 0.017(2) 0.020(3) 0.009(3)
C3 0.058(3) 0.093(4) 0.039(2) 0.003(2) 0.017(2) 0.017(3)
C4 0.049(2) 0.082(3) 0.050(3) -0.009(2) 0.013(2) 0.001(2)
C5 0.055(3) 0.067(3) 0.046(2) -0.002(2) 0.016(2) -0.001(2)
C6 0.056(3) 0.060(3) 0.036(2) 0.0029(18) 0.0150(19) 0.005(2)
C7 0.053(2) 0.057(3) 0.042(2) -0.0003(18) 0.0107(19) 0.002(2)
C8 0.063(3) 0.060(3) 0.037(2) -0.0025(18) 0.015(2) -0.002(2)
C9 0.066(3) 0.061(2) 0.0335(19) -0.0067(17) 0.0262(19) -0.019(2)
C10 0.091(4) 0.085(4) 0.048(3) 0.000(2) 0.023(3) -0.009(3)
C11 0.097(4) 0.117(5) 0.067(3) -0.004(3) 0.044(3) 0.027(4)
C12 0.056(3) 0.062(3) 0.052(2) 0.003(2) 0.019(2) 0.003(2)
C13 0.051(3) 0.071(3) 0.063(3) -0.001(2) 0.007(2) -0.001(2)
C14 0.054(3) 0.075(3) 0.061(3) -0.002(2) 0.019(2) 0.002(2)
C15 0.066(3) 0.080(4) 0.075(4) -0.011(3) 0.030(3) -0.001(3)
C16 0.127(7) 0.113(6) 0.134(7) -0.018(5) 0.093(6) 0.005(5)
C17 0.058(3) 0.067(3) 0.055(3) 0.005(2) 0.017(2) -0.001(2)
C18 0.086(4) 0.077(3) 0.055(3) 0.011(2) 0.023(3) 0.012(3)
C19 0.056(3) 0.099(4) 0.046(3) 0.001(3) 0.012(2) 0.013(3)
C20 0.046(2) 0.095(4) 0.060(3) -0.006(3) 0.012(2) 0.002(3)
C21 0.053(3) 0.066(3) 0.055(3) 0.003(2) 0.019(2) -0.008(2)
C22 0.049(2) 0.062(3) 0.049(2) -0.009(2) 0.018(2) 0.003(2)
C23 0.048(2) 0.056(3) 0.052(3) -0.0003(19) 0.009(2) -0.0020(19)
C24 0.048(2) 0.057(3) 0.092(4) -0.002(3) 0.018(3) -0.002(2)
C25 0.0524(11) 0.0925(15) 0.1064(19) -0.0019(14) 0.0105(13) 0.0104(10)
C26 0.097(5) 0.094(5) 0.170(6) -0.010(5) 0.084(5) 0.005(4)
C27 0.060(3) 0.094(5) 0.199(7) -0.003(6) 0.058(4) 0.009(3)
C28 0.080(4) 0.069(3) 0.058(3) 0.002(3) -0.009(3) -0.003(3)
C29 0.061(3) 0.057(3) 0.058(3) 0.004(2) 0.010(2) 0.002(2)
C30 0.087(4) 0.069(3) 0.045(2) -0.004(2) 0.020(3) -0.002(3)
C31 0.089(4) 0.075(3) 0.057(3) -0.006(3) 0.028(3) -0.009(3)
C32 0.131(6) 0.098(5) 0.085(4) -0.015(4) 0.063(5) -0.017(4)
S2A 0.0524(11) 0.0925(15) 0.1064(19) -0.0019(14) 0.0105(13) 0.0104(10)
C25A 0.0524(11) 0.0925(15) 0.1064(19) -0.0019(14) 0.0105(13) 0.0104(10)

loop_
_atom_type_symbol
_atom_type_description
_atom_type_scat_dispersion_real
_atom_type_scat_dispersion_imag
_atom_type_scat_source
C C 0.0181 0.0091 'International Tables Vol C Tables 4.2.6.8 and 6.1.1.4'
H H 0.0000 0.0000 'International Tables Vol C Tables 4.2.6.8 and 6.1.1.4'
O O 0.0492 0.0322 'International Tables Vol C Tables 4.2.6.8 and 6.1.1.4'
S S 0.3331 0.5567 'International Tables Vol C Tables 4.2.6.8 and 6.1.1.4'

loop_
_geom_angle_atom_site_label_1
_geom_angle_atom_site_label_2
_geom_angle_atom_site_label_3
_geom_angle
C11 S1 C8 92.6(3)
C27 S2 C24 92.4(4)
C13 O2 C14 90.3(4)
C28 O4 C30 91.5(4)
C6 C1 C2 119.5(5)
C6 C1 H1 120.3
C2 C1 H1 120.3
C3 C2 C1 120.3(5)
C3 C2 H2 119.9
C1 C2 H2 119.9
C4 C3 C2 119.8(4)
C4 C3 H3 120.1
C2 C3 H3 120.1
C3 C4 C5 120.2(5)
C3 C4 H4 119.9
C5 C4 H4 119.9
C6 C5 C4 119.5(5)
C6 C5 H5 120.3
C4 C5 H5 120.3
C5 C6 C1 120.7(4)
C5 C6 C7 119.8(4)
C1 C6 C7 119.5(4)
C12 C7 C8 124.5(4)
C12 C7 C6 118.2(4)
C8 C7 C6 117.3(4)
C7 C8 C9 126.7(4)
C7 C8 S1 119.5(3)
C9 C8 S1 113.8(3)
C10 C9 C8 99.3(4)
C10 C9 H9 130.3
C8 C9 H9 130.3
C11 C10 C9 120.2(5)
C11 C10 H10 119.9
C9 C10 H10 119.9
C10 C11 S1 113.9(5)
C10 C11 H11 123.1
S1 C11 H11 123.1
C7 C12 C13 138.3(5)
C7 C12 C14 134.7(4)
C13 C12 C14 86.9(4)
O1 C13 O2 125.7(5)
O1 C13 C12 140.2(6)
O2 C13 C12 94.1(4)
O2 C14 C15 111.5(5)
O2 C14 C12 88.7(4)
C15 C14 C12 120.8(5)
O2 C14 H14 111.3
C15 C14 H14 111.3
C12 C14 H14 111.3
C16 C15 C14 111.9(6)
C16 C15 H15A 109.2
C14 C15 H15A 109.2
C16 C15 H15B 109.2
C14 C15 H15B 109.2
H15A C15 H15B 107.9
C15 C16 H16A 109.5
C15 C16 H16B 109.5
H16A C16 H16B 109.5
C15 C16 H16C 109.5
H16A C16 H16C 109.5
H16B C16 H16C 109.5
C18 C17 C22 120.2(5)
C18 C17 H17 119.9
C22 C17 H17 119.9
C17 C18 C19 120.5(6)
C17 C18 H18 119.8
C19 C18 H18 119.8
C20 C19 C18 120.0(5)
C20 C19 H19 120.0
C18 C19 H19 120.0
C19 C20 C21 120.5(5)
C19 C20 H20 119.8
C21 C20 H20 119.8
C20 C21 C22 120.3(5)
C20 C21 H21 119.8
C22 C21 H21 119.8
C17 C22 C21 118.5(4)
C17 C22 C23 120.3(4)
C21 C22 C23 121.1(4)
C29 C23 C24 126.0(5)
C29 C23 C22 118.4(5)
C24 C23 C22 115.6(4)
C25 C24 C25A 87.4(11)
C25 C24 C23 131.9(7)
C25A C24 C23 139.8(10)
C25 C24 S2A 13.6(6)
C25A C24 S2A 100.9(11)
C23 C24 S2A 118.4(4)
C25 C24 S2 101.2(7)
C25A C24 S2 16.9(13)
C23 C24 S2 127.0(5)
S2A C24 S2 114.6(4)
C26 C25 C24 126.4(12)
C26 C25 H25 116.8
C24 C25 H25 116.8
C27 C26 C25 101.8(10)
C27 C26 S2A 118.1(7)
C25 C26 S2A 16.3(7)
C27 C26 H26 129.1
C25 C26 H26 129.1
S2A C26 H26 112.8
C27 C26 H26A 121.0
C25 C26 H26A 137.2
S2A C26 H26A 121.0
H26 C26 H26A 8.2
C26 C27 C25A 103.4(11)
C26 C27 S2 118.1(6)
C25A C27 S2 17.9(13)
C26 C27 H27A 128.3
C25A C27 H27A 128.3
S2 C27 H27A 112.8
C26 C27 H27 120.9
C25A C27 H27 134.5
S2 C27 H27 120.9
H27A C27 H27 11.6
O3 C28 O4 125.5(6)
O3 C28 C29 140.7(8)
O4 C28 C29 93.8(5)
C23 C29 C28 137.8(6)
C23 C29 C30 134.9(5)
C28 C29 C30 86.8(5)
C31 C30 O4 109.9(5)
C31 C30 C29 122.1(5)
O4 C30 C29 87.9(4)
C31 C30 H30 111.5
O4 C30 H30 111.5
C29 C30 H30 111.5
C30 C31 C32 112.6(5)
C30 C31 H31A 109.1
C32 C31 H31A 109.1
C30 C31 H31B 109.1
C32 C31 H31B 109.1
H31A C31 H31B 107.8
C31 C32 H32B 109.5
C31 C32 H32A 109.5
H32B C32 H32A 109.5
C31 C32 H32C 109.5
H32B C32 H32C 109.5
H32A C32 H32C 109.5
C26 S2A C24 96.7(5)
C27 C25A C24 118.8(17)
C27 C25A H25A 120.6
C24 C25A H25A 120.6

loop_
_geom_bond_atom_site_label_1
_geom_bond_atom_site_label_2
_geom_bond_distance
S1 C11 1.652(6)
S1 C8 1.714(5)
S2 C27 1.630(10)
S2 C24 1.696(6)
O1 C13 1.207(7)
O2 C13 1.392(7)
O2 C14 1.494(6)
O3 C28 1.196(9)
O4 C28 1.373(9)
O4 C30 1.488(7)
C1 C6 1.378(7)
C1 C2 1.386(7)
C1 H1 0.9300
C2 C3 1.380(9)
C2 H2 0.9300
C3 C4 1.376(8)
C3 H3 0.9300
C4 C5 1.390(7)
C4 H4 0.9300
C5 C6 1.375(7)
C5 H5 0.9300
C6 C7 1.505(6)
C7 C12 1.344(7)
C7 C8 1.467(7)
C8 C9 1.560(6)
C9 C10 1.485(8)
C9 H9 0.9300
C10 C11 1.319(9)
C10 H10 0.9300
C11 H11 0.9300
C12 C13 1.471(7)
C12 C14 1.504(7)
C14 C15 1.502(8)
C14 H14 0.9800
C15 C16 1.493(9)
C15 H15A 0.9700
C15 H15B 0.9700
C16 H16A 0.9600
C16 H16B 0.9600
C16 H16C 0.9600
C17 C18 1.371(8)
C17 C22 1.391(7)
C17 H17 0.9300
C18 C19 1.376(9)
C18 H18 0.9300
C19 C20 1.363(9)
C19 H19 0.9300
C20 C21 1.371(7)
C20 H20 0.9300
C21 C22 1.396(7)
C21 H21 0.9300
C22 C23 1.492(6)
C23 C29 1.330(7)
C23 C24 1.471(8)
C24 C25 1.338(13)
C24 C25A 1.420(18)
C24 S2A 1.639(9)
C25 C26 1.331(12)
C25 H25 0.9300
C26 C27 1.310(12)
C26 S2A 1.548(9)
C26 H26 0.9300
C26 H26A 0.9300
C27 C25A 1.371(19)
C27 H27A 0.9300
C27 H27 0.9300
C28 C29 1.475(7)
C29 C30 1.509(8)
C30 C31 1.482(9)
C30 H30 0.9800
C31 C32 1.507(9)
C31 H31A 0.9700
C31 H31B 0.9700
C32 H32B 0.9600
C32 H32A 0.9600
C32 H32C 0.9600
C25A H25A 0.9300
